data_4065867
loop_
_publ_author_name
'Engelman, Kristi L.'
'White, Peter S.'
'Templeton, Joseph L.'

_publ_section_title
;
 Synthesis of Isonitrile, Iminoacyl, and Aminocarbene Tp&#x2032;Pt
 Complexes&#x2020;
;
_journal_issue 21
_journal_name_full Organometallics
_journal_page_first 4943
_journal_paper_doi 10.1021/om100172e
_journal_volume 29
_journal_year 2010
_chemical_formula_moiety 'C27 H40 B N7 Pt'
_chemical_formula_sum 'C27 H40 B N7 Pt'
_chemical_formula_weight 668.56
_chemical_name_systematic
;

 ?

;
_space_group_IT_number 2
_symmetry_cell_setting triclinic
_symmetry_space_group_name_Hall '-P 1'
_symmetry_space_group_name_H-M 'P -1'
_atom_sites_solution_hydrogens geom
_atom_sites_solution_primary direct
_atom_sites_solution_secondary difmap
_audit_creation_method SHELXL-97
_cell_angle_alpha 78.747(2)
_cell_angle_beta 83.337(2)
_cell_angle_gamma 78.822(2)
_cell_formula_units_Z 4
_cell_length_a 10.9293(3)
_cell_length_b 11.9574(3)
_cell_length_c 22.0161(6)
_cell_measurement_reflns_used 3385
_cell_measurement_temperature 100(2)
_cell_measurement_theta_max 66.50
_cell_measurement_theta_min 5.00
_cell_volume 2759.19(13)
_computing_cell_refinement 'Bruker APEX2'
_computing_data_collection 'Bruker APEX2'
_computing_data_reduction 'Bruker SAINT'
_computing_molecular_graphics 'Bruker SHELXTL'
_computing_publication_material 'Bruker SHELXTL'
_computing_structure_refinement 'SHELXL-97 (Sheldrick, 1997)'
_computing_structure_solution 'SHELXS-97 (Sheldrick, 1990)'
_diffrn_ambient_temperature 100(2)
_diffrn_measured_fraction_theta_full 0.924
_diffrn_measured_fraction_theta_max 0.924
_diffrn_measurement_device_type 'Bruker-AXS SMART APEX-II CCD area detector'
_diffrn_measurement_method 'phi and omega scans'
_diffrn_radiation_monochromator graphite
_diffrn_radiation_source 'fine-focus sealed tube'
_diffrn_radiation_type CuK\a
_diffrn_radiation_wavelength 1.54178
_diffrn_reflns_av_R_equivalents 0.0606
_diffrn_reflns_av_sigmaI/netI 0.0749
_diffrn_reflns_limit_h_max 12
_diffrn_reflns_limit_h_min -12
_diffrn_reflns_limit_k_max 14
_diffrn_reflns_limit_k_min -14
_diffrn_reflns_limit_l_max 26
_diffrn_reflns_limit_l_min -25
_diffrn_reflns_number 19664
_diffrn_reflns_theta_full 66.50
_diffrn_reflns_theta_max 66.50
_diffrn_reflns_theta_min 2.05
_exptl_absorpt_coefficient_mu 9.728
_exptl_absorpt_correction_T_max 0.8292
_exptl_absorpt_correction_T_min 0.3232
_exptl_absorpt_correction_type multi-scan
_exptl_absorpt_process_details SADABS
_exptl_crystal_colour clear
_exptl_crystal_density_diffrn 1.609
_exptl_crystal_density_method 'not measured'
_exptl_crystal_description plate
_exptl_crystal_F_000 1336
_exptl_crystal_size_max 0.15
_exptl_crystal_size_mid 0.10
_exptl_crystal_size_min 0.02
_refine_diff_density_max 1.207
_refine_diff_density_min -1.786
_refine_diff_density_rms 0.135
_refine_ls_extinction_coef 0.00007(2)
_refine_ls_extinction_expression Fc^*^=kFc[1+0.001xFc^2^\l^3^/sin(2\q)]^-1/4^
_refine_ls_extinction_method SHELXL
_refine_ls_goodness_of_fit_ref 1.035
_refine_ls_hydrogen_treatment constr
_refine_ls_matrix_type full
_refine_ls_number_parameters 672
_refine_ls_number_reflns 8967
_refine_ls_number_restraints 0
_refine_ls_restrained_S_all 1.035
_refine_ls_R_factor_all 0.0735
_refine_ls_R_factor_gt 0.0490
_refine_ls_shift/su_max 0.002
_refine_ls_shift/su_mean 0.000
_refine_ls_structure_factor_coef Fsqd
_refine_ls_weighting_details 'calc w=1/[\s^2^(Fo^2^)+(0.0462P)^2^+0.0000P] where P=(Fo^2^+2Fc^2^)/3'
_refine_ls_weighting_scheme calc
_refine_ls_wR_factor_gt 0.0985
_refine_ls_wR_factor_ref 0.1061
_reflns_number_gt 6736
_reflns_number_total 8967
_reflns_threshold_expression >2sigma(I)
_cod_data_source_file om100172e_si_001.cif
_cod_data_source_block c07271
_cod_depositor_comments
;
The following automatic conversions were performed:

'_symmetry_cell_setting' value 'Triclinic' changed to 'triclinic'
according to /home/saulius/struct/CIF-dictionaries/cif_core.dic
dictionary named 'cif_core.dic' version 2.4.1 from 2010-06-29.

Automatic conversion script
Id: cif_fix_values 1715 2011-07-08 13:25:40Z adriana 
;
_cod_original_sg_symbol_H-M P-1
_cod_database_code 4065867

loop_
_symmetry_equiv_pos_as_xyz
'x, y, z'
'-x, -y, -z'

loop_
_atom_site_label
_atom_site_type_symbol
_atom_site_fract_x
_atom_site_fract_y
_atom_site_fract_z
_atom_site_U_iso_or_equiv
_atom_site_adp_type
_atom_site_occupancy
_atom_site_symmetry_multiplicity
_atom_site_calc_flag
_atom_site_refinement_flags
Pt1 Pt 0.24719(3) 0.82814(3) 0.900369(15) 0.02521(11) Uani 1 1 d .
C1 C 0.2303(9) 0.7042(6) 0.8509(4) 0.034(2) Uani 1 1 d .
H1A H 0.1442 0.7165 0.8392 0.051 Uiso 1 1 calc R
H1B H 0.2505 0.6273 0.8765 0.051 Uiso 1 1 calc R
H1C H 0.2880 0.7096 0.8133 0.051 Uiso 1 1 calc R
C2 C 0.3305(8) 0.9164(6) 0.8216(3) 0.0267(18) Uani 1 1 d .
H2A H 0.3248 0.8803 0.7860 0.040 Uiso 1 1 calc R
H2B H 0.4187 0.9137 0.8273 0.040 Uiso 1 1 calc R
H2C H 0.2877 0.9972 0.8140 0.040 Uiso 1 1 calc R
C3 C 0.0793(8) 0.9163(6) 0.8723(4) 0.0286(19) Uani 1 1 d .
C4 C -0.0110(8) 0.9709(7) 0.9206(4) 0.0308(19) Uani 1 1 d .
H4A H -0.0722 1.0334 0.8997 0.046 Uiso 1 1 calc R
H4B H 0.0356 1.0026 0.9467 0.046 Uiso 1 1 calc R
H4C H -0.0546 0.9120 0.9466 0.046 Uiso 1 1 calc R
N5 N 0.0529(7) 0.9272(5) 0.8161(3) 0.0318(17) Uani 1 1 d .
C6 C -0.0591(9) 0.9879(7) 0.7917(4) 0.032(2) Uani 1 1 d .
C7 C -0.0677(9) 1.1022(7) 0.7629(4) 0.032(2) Uani 1 1 d .
C8 C -0.1733(11) 1.1609(8) 0.7330(4) 0.046(3) Uani 1 1 d .
H8 H -0.1776 1.2397 0.7137 0.055 Uiso 1 1 calc R
C9 C -0.2702(10) 1.1057(8) 0.7313(4) 0.043(3) Uani 1 1 d .
H9 H -0.3428 1.1458 0.7114 0.051 Uiso 1 1 calc R
C10 C -0.2619(9) 0.9899(8) 0.7590(4) 0.036(2) Uani 1 1 d .
H10 H -0.3285 0.9505 0.7570 0.043 Uiso 1 1 calc R
C11 C -0.1584(9) 0.9313(7) 0.7894(4) 0.034(2) Uani 1 1 d .
C12 C 0.0399(10) 1.1682(8) 0.7630(5) 0.048(3) Uani 1 1 d .
H12A H 0.0451 1.1808 0.8053 0.073 Uiso 1 1 calc R
H12B H 0.0243 1.2431 0.7351 0.073 Uiso 1 1 calc R
H12C H 0.1189 1.1226 0.7489 0.073 Uiso 1 1 calc R
C13 C -0.1528(10) 0.8043(8) 0.8179(5) 0.048(3) Uani 1 1 d .
H13A H -0.1932 0.7977 0.8603 0.073 Uiso 1 1 calc R
H13B H -0.0652 0.7656 0.8191 0.073 Uiso 1 1 calc R
H13C H -0.1963 0.7676 0.7928 0.073 Uiso 1 1 calc R
B14 B 0.3565(10) 0.7685(8) 1.0345(5) 0.033(2) Uani 1 1 d .
H14 H 0.3909 0.7501 1.0762 0.039 Uiso 1 1 calc R
N15 N 0.2769(7) 0.9503(5) 0.9580(3) 0.0263(15) Uani 1 1 d .
N16 N 0.3317(7) 0.9009(6) 1.0126(3) 0.0305(16) Uani 1 1 d .
C17 C 0.3537(8) 0.9847(7) 1.0413(4) 0.0305(19) Uani 1 1 d .
C18 C 0.3152(8) 1.0880(7) 1.0044(4) 0.0297(19) Uani 1 1 d .
H18 H 0.3197 1.1626 1.0121 0.036 Uiso 1 1 calc R
C19 C 0.2681(9) 1.0637(7) 0.9537(4) 0.0309(19) Uani 1 1 d .
C20 C 0.4107(9) 0.9606(7) 1.1012(4) 0.036(2) Uani 1 1 d .
H20A H 0.3640 0.9104 1.1320 0.054 Uiso 1 1 calc R
H20B H 0.4081 1.0336 1.1157 0.054 Uiso 1 1 calc R
H20C H 0.4979 0.9219 1.0957 0.054 Uiso 1 1 calc R
C21 C 0.2170(11) 1.1487(7) 0.8996(4) 0.045(3) Uani 1 1 d .
H21A H 0.2068 1.1074 0.8667 0.068 Uiso 1 1 calc R
H21B H 0.2750 1.2028 0.8838 0.068 Uiso 1 1 calc R
H21C H 0.1356 1.1918 0.9127 0.068 Uiso 1 1 calc R
N22 N 0.4298(6) 0.7303(5) 0.9251(3) 0.0221(14) Uani 1 1 d .
N23 N 0.4528(7) 0.7115(5) 0.9871(3) 0.0258(15) Uani 1 1 d .
C24 C 0.5622(8) 0.6391(7) 0.9968(4) 0.0285(19) Uani 1 1 d .
C25 C 0.6139(9) 0.6153(7) 0.9398(4) 0.033(2) Uani 1 1 d .
H25 H 0.6928 0.5690 0.9313 0.040 Uiso 1 1 calc R
C26 C 0.5287(8) 0.6720(7) 0.8972(4) 0.0297(19) Uani 1 1 d .
C27 C 0.6159(9) 0.5999(7) 1.0579(5) 0.041(2) Uani 1 1 d .
H27A H 0.6248 0.6675 1.0749 0.061 Uiso 1 1 calc R
H27B H 0.6982 0.5513 1.0525 0.061 Uiso 1 1 calc R
H27C H 0.5601 0.5552 1.0865 0.061 Uiso 1 1 calc R
C28 C 0.5433(10) 0.6671(7) 0.8284(4) 0.042(2) Uani 1 1 d .
H28A H 0.4865 0.6193 0.8196 0.063 Uiso 1 1 calc R
H28B H 0.6298 0.6333 0.8167 0.063 Uiso 1 1 calc R
H28C H 0.5231 0.7456 0.8045 0.063 Uiso 1 1 calc R
N29 N 0.1703(7) 0.7314(5) 0.9863(3) 0.0286(16) Uani 1 1 d .
N30 N 0.2338(8) 0.7214(5) 1.0393(3) 0.0304(17) Uani 1 1 d .
C31 C 0.1767(9) 0.6598(7) 1.0889(4) 0.0289(19) Uani 1 1 d .
C32 C 0.0746(9) 0.6304(6) 1.0686(4) 0.034(2) Uani 1 1 d .
H32 H 0.0161 0.5874 1.0931 0.041 Uiso 1 1 calc R
C33 C 0.0736(9) 0.6756(6) 1.0052(4) 0.0292(19) Uani 1 1 d .
C34 C 0.2218(10) 0.6337(7) 1.1523(4) 0.037(2) Uani 1 1 d .
H34A H 0.3064 0.5879 1.1512 0.055 Uiso 1 1 calc R
H34B H 0.1655 0.5897 1.1810 0.055 Uiso 1 1 calc R
H34C H 0.2229 0.7064 1.1663 0.055 Uiso 1 1 calc R
C35 C -0.0184(9) 0.6665(7) 0.9615(4) 0.039(2) Uani 1 1 d .
H35A H -0.0396 0.7412 0.9340 0.059 Uiso 1 1 calc R
H35B H -0.0944 0.6452 0.9854 0.059 Uiso 1 1 calc R
H35C H 0.0188 0.6071 0.9365 0.059 Uiso 1 1 calc R
Pt2 Pt 0.36492(3) 0.31104(3) 0.407172(16) 0.02724(11) Uani 1 1 d .
C41 C 0.2741(9) 0.4022(7) 0.3320(4) 0.034(2) Uani 1 1 d .
H41A H 0.3285 0.4514 0.3056 0.051 Uiso 1 1 calc R
H41B H 0.1972 0.4506 0.3461 0.051 Uiso 1 1 calc R
H41C H 0.2531 0.3482 0.3083 0.051 Uiso 1 1 calc R
C42 C 0.4393(9) 0.1858(7) 0.3563(4) 0.038(2) Uani 1 1 d .
H42A H 0.3993 0.2019 0.3172 0.058 Uiso 1 1 calc R
H42B H 0.4250 0.1103 0.3798 0.058 Uiso 1 1 calc R
H42C H 0.5294 0.1847 0.3474 0.058 Uiso 1 1 calc R
C43 C 0.5166(8) 0.3866(6) 0.3724(4) 0.0276(18) Uani 1 1 d .
C44 C 0.5776(9) 0.4308(7) 0.4204(4) 0.035(2) Uani 1 1 d .
H44A H 0.6518 0.3746 0.4336 0.052 Uiso 1 1 calc R
H44B H 0.5177 0.4408 0.4565 0.052 Uiso 1 1 calc R
H44C H 0.6023 0.5053 0.4016 0.052 Uiso 1 1 calc R
N45 N 0.5539(7) 0.3970(5) 0.3167(3) 0.0330(17) Uani 1 1 d .
C46 C 0.6592(9) 0.4477(7) 0.2905(4) 0.034(2) Uani 1 1 d .
C47 C 0.6443(10) 0.5653(7) 0.2611(4) 0.037(2) Uani 1 1 d .
C48 C 0.7469(12) 0.6095(8) 0.2328(5) 0.049(3) Uani 1 1 d .
H48 H 0.7364 0.6884 0.2130 0.059 Uiso 1 1 calc R
C49 C 0.8660(10) 0.5430(9) 0.2321(5) 0.049(3) Uani 1 1 d .
H49 H 0.9364 0.5768 0.2139 0.059 Uiso 1 1 calc R
C50 C 0.8802(10) 0.4278(9) 0.2581(4) 0.044(2) Uani 1 1 d .
H50 H 0.9607 0.3808 0.2555 0.053 Uiso 1 1 calc R
C51 C 0.7791(9) 0.3776(7) 0.2884(4) 0.0316(19) Uani 1 1 d .
C52 C 0.5146(11) 0.6363(7) 0.2587(5) 0.056(3) Uani 1 1 d .
H52A H 0.4829 0.6515 0.3003 0.083 Uiso 1 1 calc R
H52B H 0.4592 0.5937 0.2440 0.083 Uiso 1 1 calc R
H52C H 0.5174 0.7100 0.2302 0.083 Uiso 1 1 calc R
C53 C 0.7988(10) 0.2484(7) 0.3148(4) 0.046(2) Uani 1 1 d .
H53A H 0.8668 0.2076 0.2899 0.069 Uiso 1 1 calc R
H53B H 0.7216 0.2188 0.3137 0.069 Uiso 1 1 calc R
H53C H 0.8207 0.2356 0.3579 0.069 Uiso 1 1 calc R
B54 B 0.2350(10) 0.2713(8) 0.5463(4) 0.031(2) Uani 1 1 d .
H54 H 0.1949 0.2596 0.5898 0.037 Uiso 1 1 calc R
N55 N 0.2790(7) 0.4407(5) 0.4632(3) 0.0290(16) Uani 1 1 d .
N56 N 0.2172(7) 0.4026(6) 0.5189(3) 0.0304(16) Uani 1 1 d .
C57 C 0.1459(8) 0.4928(7) 0.5426(4) 0.0302(19) Uani 1 1 d .
C58 C 0.1627(9) 0.5914(7) 0.5019(4) 0.036(2) Uani 1 1 d .
H58 H 0.1244 0.6683 0.5058 0.043 Uiso 1 1 calc R
C59 C 0.2465(10) 0.5575(7) 0.4538(4) 0.037(2) Uani 1 1 d .
C60 C 0.0654(10) 0.4796(8) 0.6016(5) 0.046(2) Uani 1 1 d .
H60A H 0.0099 0.4248 0.6006 0.068 Uiso 1 1 calc R
H60B H 0.0150 0.5549 0.6068 0.068 Uiso 1 1 calc R
H60C H 0.1179 0.4504 0.6364 0.068 Uiso 1 1 calc R
C61 C 0.3045(10) 0.6332(7) 0.4000(4) 0.044(2) Uani 1 1 d .
H61A H 0.3796 0.6535 0.4124 0.065 Uiso 1 1 calc R
H61B H 0.2444 0.7040 0.3875 0.065 Uiso 1 1 calc R
H61C H 0.3275 0.5914 0.3651 0.065 Uiso 1 1 calc R
N62 N 0.4476(7) 0.2129(6) 0.4909(3) 0.0323(17) Uani 1 1 d .
N63 N 0.3725(8) 0.2177(5) 0.5463(3) 0.0325(17) Uani 1 1 d .
C64 C 0.4385(10) 0.1575(7) 0.5953(4) 0.036(2) Uani 1 1 d .
C65 C 0.5552(9) 0.1165(7) 0.5714(4) 0.035(2) Uani 1 1 d .
H65 H 0.6224 0.0730 0.5945 0.042 Uiso 1 1 calc R
C66 C 0.5586(9) 0.1495(7) 0.5074(4) 0.035(2) Uani 1 1 d .
C67 C 0.3807(10) 0.1420(8) 0.6611(4) 0.048(3) Uani 1 1 d .
H67A H 0.3473 0.2181 0.6724 0.071 Uiso 1 1 calc R
H67B H 0.4444 0.1001 0.6892 0.071 Uiso 1 1 calc R
H67C H 0.3127 0.0978 0.6648 0.071 Uiso 1 1 calc R
C68 C 0.6633(11) 0.1197(9) 0.4617(5) 0.060(3) Uani 1 1 d .
H68A H 0.6749 0.0369 0.4602 0.090 Uiso 1 1 calc R
H68B H 0.7398 0.1375 0.4739 0.090 Uiso 1 1 calc R
H68C H 0.6448 0.1649 0.4206 0.090 Uiso 1 1 calc R
N69 N 0.2026(7) 0.2258(6) 0.4430(3) 0.0317(16) Uani 1 1 d .
N70 N 0.1695(7) 0.2144(5) 0.5051(3) 0.0293(16) Uani 1 1 d .
C71 C 0.0732(9) 0.1572(7) 0.5203(4) 0.032(2) Uani 1 1 d .
C72 C 0.0414(8) 0.1310(7) 0.4662(4) 0.032(2) Uani 1 1 d .
H72 H -0.0240 0.0917 0.4620 0.038 Uiso 1 1 calc R
C73 C 0.1266(8) 0.1751(6) 0.4189(4) 0.0263(18) Uani 1 1 d .
C74 C 0.0144(10) 0.1314(7) 0.5843(4) 0.039(2) Uani 1 1 d .
H74A H 0.0758 0.0804 0.6110 0.059 Uiso 1 1 calc R
H74B H -0.0569 0.0930 0.5840 0.059 Uiso 1 1 calc R
H74C H -0.0145 0.2038 0.6003 0.059 Uiso 1 1 calc R
C75 C 0.1301(9) 0.1663(8) 0.3513(4) 0.040(2) Uani 1 1 d .
H75A H 0.0780 0.2351 0.3295 0.059 Uiso 1 1 calc R
H75B H 0.0982 0.0969 0.3478 0.059 Uiso 1 1 calc R
H75C H 0.2166 0.1612 0.3328 0.059 Uiso 1 1 calc R

loop_
_atom_site_aniso_label
_atom_site_aniso_U_11
_atom_site_aniso_U_22
_atom_site_aniso_U_33
_atom_site_aniso_U_23
_atom_site_aniso_U_13
_atom_site_aniso_U_12
Pt1 0.0281(2) 0.02492(19) 0.0250(2) -0.00648(14) -0.00641(15) -0.00597(16)
C1 0.045(6) 0.023(4) 0.036(5) -0.005(3) -0.006(4) -0.006(4)
C2 0.034(5) 0.029(4) 0.019(4) -0.002(3) 0.004(3) -0.015(4)
C3 0.026(5) 0.024(4) 0.032(5) -0.001(3) -0.012(4) 0.007(4)
C4 0.021(4) 0.037(4) 0.036(5) -0.013(4) -0.002(4) -0.004(4)
N5 0.038(5) 0.027(3) 0.033(4) -0.008(3) -0.008(3) -0.006(3)
C6 0.039(5) 0.034(4) 0.023(4) -0.011(3) -0.004(4) -0.001(4)
C7 0.042(6) 0.035(4) 0.026(4) -0.011(4) -0.005(4) -0.015(4)
C8 0.065(8) 0.039(5) 0.035(5) -0.013(4) -0.019(5) 0.007(5)
C9 0.042(6) 0.053(6) 0.033(5) -0.022(4) -0.017(4) 0.015(5)
C10 0.025(5) 0.053(5) 0.031(5) -0.014(4) -0.004(4) -0.004(4)
C11 0.032(5) 0.045(5) 0.025(5) -0.010(4) -0.003(4) 0.001(4)
C12 0.060(7) 0.040(5) 0.047(6) -0.004(4) -0.027(5) -0.001(5)
C13 0.048(7) 0.058(6) 0.045(6) -0.004(5) -0.015(5) -0.022(5)
B14 0.034(6) 0.039(5) 0.024(5) -0.005(4) -0.013(4) 0.003(5)
N15 0.025(4) 0.029(3) 0.027(4) -0.008(3) -0.003(3) -0.006(3)
N16 0.030(4) 0.033(4) 0.030(4) -0.005(3) -0.010(3) -0.006(3)
C17 0.023(4) 0.040(5) 0.036(5) -0.017(4) 0.005(4) -0.018(4)
C18 0.029(5) 0.034(4) 0.032(5) -0.016(4) 0.001(4) -0.012(4)
C19 0.033(5) 0.026(4) 0.036(5) -0.006(3) -0.004(4) -0.011(4)
C20 0.039(6) 0.039(5) 0.035(5) -0.013(4) -0.009(4) -0.009(4)
C21 0.060(7) 0.032(5) 0.047(6) -0.004(4) -0.021(5) -0.011(5)
N22 0.021(4) 0.021(3) 0.027(4) -0.005(3) -0.008(3) -0.004(3)
N23 0.030(4) 0.024(3) 0.024(4) 0.004(3) -0.006(3) -0.011(3)
C24 0.028(5) 0.030(4) 0.036(5) -0.013(4) -0.001(4) -0.020(4)
C25 0.034(5) 0.023(4) 0.046(5) -0.004(4) -0.009(4) -0.011(4)
C26 0.028(5) 0.028(4) 0.035(5) -0.010(3) 0.005(4) -0.009(4)
C27 0.028(5) 0.028(4) 0.064(7) 0.000(4) -0.011(5) -0.004(4)
C28 0.043(6) 0.038(5) 0.047(6) -0.015(4) -0.005(5) -0.006(5)
N29 0.027(4) 0.030(3) 0.030(4) -0.001(3) -0.004(3) -0.012(3)
N30 0.043(5) 0.031(4) 0.022(4) -0.008(3) -0.007(3) -0.014(4)
C31 0.032(5) 0.027(4) 0.026(4) -0.004(3) -0.001(4) -0.002(4)
C32 0.040(6) 0.020(4) 0.042(5) -0.002(3) -0.005(4) -0.006(4)
C33 0.033(5) 0.020(4) 0.038(5) -0.005(3) -0.008(4) -0.010(4)
C34 0.042(6) 0.040(5) 0.029(5) -0.003(4) -0.006(4) -0.010(4)
C35 0.045(6) 0.041(5) 0.041(5) 0.004(4) -0.017(5) -0.030(5)
Pt2 0.0277(2) 0.02612(19) 0.0298(2) -0.00584(14) -0.00355(16) -0.00752(16)
C41 0.034(5) 0.044(5) 0.026(5) -0.010(4) -0.014(4) 0.000(4)
C42 0.042(6) 0.041(5) 0.039(5) -0.019(4) 0.004(4) -0.014(5)
C43 0.021(4) 0.026(4) 0.038(5) -0.004(3) 0.000(4) -0.013(4)
C44 0.032(5) 0.042(5) 0.036(5) -0.005(4) -0.009(4) -0.017(4)
N45 0.036(5) 0.025(3) 0.039(5) -0.008(3) -0.009(4) -0.004(3)
C46 0.038(5) 0.037(5) 0.032(5) -0.009(4) 0.000(4) -0.017(4)
C47 0.049(6) 0.034(5) 0.034(5) -0.007(4) 0.000(4) -0.021(5)
C48 0.077(9) 0.039(5) 0.037(6) -0.013(4) 0.006(5) -0.023(6)
C49 0.046(6) 0.058(6) 0.047(6) -0.014(5) 0.020(5) -0.027(6)
C50 0.036(6) 0.064(6) 0.036(5) -0.018(5) 0.003(4) -0.016(5)
C51 0.034(5) 0.040(5) 0.027(4) -0.011(4) 0.003(4) -0.018(4)
C52 0.063(8) 0.027(5) 0.074(8) 0.001(5) 0.001(6) -0.014(5)
C53 0.048(6) 0.042(5) 0.044(6) -0.008(4) -0.003(5) 0.003(5)
B54 0.038(6) 0.034(5) 0.024(5) -0.010(4) 0.006(4) -0.014(5)
N55 0.025(4) 0.028(3) 0.035(4) -0.005(3) -0.008(3) -0.007(3)
N56 0.033(4) 0.033(4) 0.027(4) -0.015(3) -0.001(3) -0.002(3)
C57 0.030(5) 0.038(4) 0.032(5) -0.018(4) -0.006(4) -0.012(4)
C58 0.037(5) 0.027(4) 0.048(6) -0.006(4) -0.020(5) -0.008(4)
C59 0.045(6) 0.035(5) 0.037(5) -0.010(4) -0.014(4) -0.011(4)
C60 0.040(6) 0.049(5) 0.051(6) -0.021(5) -0.003(5) -0.005(5)
C61 0.053(7) 0.031(4) 0.046(6) -0.001(4) -0.008(5) -0.010(5)
N62 0.034(4) 0.030(4) 0.033(4) -0.003(3) -0.010(3) -0.005(3)
N63 0.036(5) 0.028(3) 0.035(4) -0.006(3) -0.008(3) -0.006(3)
C64 0.049(6) 0.024(4) 0.038(5) -0.003(4) -0.014(5) -0.009(4)
C65 0.041(6) 0.028(4) 0.036(5) -0.002(4) -0.012(4) -0.006(4)
C66 0.025(5) 0.029(4) 0.049(6) -0.002(4) -0.005(4) -0.004(4)
C67 0.045(6) 0.058(6) 0.040(6) -0.007(5) -0.017(5) -0.004(5)
C68 0.049(7) 0.067(7) 0.051(7) -0.001(5) 0.000(6) 0.010(6)
N69 0.031(4) 0.035(4) 0.032(4) -0.007(3) 0.006(3) -0.019(3)
N70 0.038(5) 0.029(3) 0.021(4) -0.006(3) -0.005(3) -0.006(3)
C71 0.030(5) 0.028(4) 0.040(5) -0.010(4) -0.003(4) -0.004(4)
C72 0.027(5) 0.031(4) 0.043(5) -0.013(4) -0.007(4) -0.007(4)
C73 0.028(5) 0.023(4) 0.029(4) -0.007(3) 0.000(4) -0.007(4)
C74 0.049(6) 0.034(5) 0.037(5) -0.009(4) -0.004(5) -0.013(5)
C75 0.041(6) 0.044(5) 0.036(5) -0.009(4) -0.007(4) -0.012(5)

loop_
_atom_type_symbol
_atom_type_description
_atom_type_scat_dispersion_real
_atom_type_scat_dispersion_imag
_atom_type_scat_source
C C 0.0181 0.0091 'International Tables Vol C Tables 4.2.6.8 and 6.1.1.4'
H H 0.0000 0.0000 'International Tables Vol C Tables 4.2.6.8 and 6.1.1.4'
B B 0.0090 0.0039 'International Tables Vol C Tables 4.2.6.8 and 6.1.1.4'
N N 0.0311 0.0180 'International Tables Vol C Tables 4.2.6.8 and 6.1.1.4'
Pt Pt -4.5932 6.9264 'International Tables Vol C Tables 4.2.6.8 and 6.1.1.4'

loop_
_geom_angle_atom_site_label_1
_geom_angle_atom_site_label_2
_geom_angle_atom_site_label_3
_geom_angle
C3 Pt1 C1 88.1(3)
C3 Pt1 C2 88.0(4)
C1 Pt1 C2 89.2(3)
C3 Pt1 N22 176.6(3)
C1 Pt1 N22 89.1(3)
C2 Pt1 N22 89.9(3)
C3 Pt1 N29 95.5(3)
C1 Pt1 N29 91.8(3)
C2 Pt1 N29 176.4(3)
N22 Pt1 N29 86.6(3)
C3 Pt1 N15 96.4(3)
C1 Pt1 N15 175.2(3)
C2 Pt1 N15 92.6(3)
N22 Pt1 N15 86.4(2)
N29 Pt1 N15 86.1(2)
N5 C3 C4 122.1(8)
N5 C3 Pt1 121.1(7)
C4 C3 Pt1 116.8(5)
C3 N5 C6 125.6(8)
C7 C6 C11 118.3(9)
C7 C6 N5 120.2(9)
C11 C6 N5 121.1(7)
C6 C7 C8 121.2(9)
C6 C7 C12 120.5(8)
C8 C7 C12 118.3(8)
C9 C8 C7 120.2(9)
C8 C9 C10 119.2(9)
C11 C10 C9 121.1(9)
C10 C11 C6 119.9(8)
C10 C11 C13 119.0(9)
C6 C11 C13 121.0(8)
N30 B14 N16 109.8(7)
N30 B14 N23 109.5(7)
N16 B14 N23 109.2(7)
C19 N15 N16 105.8(6)
C19 N15 Pt1 138.2(6)
N16 N15 Pt1 115.7(4)
C17 N16 N15 110.0(6)
C17 N16 B14 128.6(7)
N15 N16 B14 121.4(6)
N16 C17 C18 107.1(7)
N16 C17 C20 123.5(7)
C18 C17 C20 129.4(7)
C17 C18 C19 106.8(7)
N15 C19 C18 110.4(7)
N15 C19 C21 122.6(7)
C18 C19 C21 127.0(7)
C26 N22 N23 105.7(7)
C26 N22 Pt1 137.1(6)
N23 N22 Pt1 116.9(5)
C24 N23 N22 110.4(7)
C24 N23 B14 129.2(7)
N22 N23 B14 120.3(7)
N23 C24 C25 106.8(7)
N23 C24 C27 124.9(8)
C25 C24 C27 128.3(8)
C24 C25 C26 106.6(8)
N22 C26 C25 110.4(8)
N22 C26 C28 124.0(8)
C25 C26 C28 125.5(8)
C33 N29 N30 105.6(7)
C33 N29 Pt1 138.0(6)
N30 N29 Pt1 116.4(5)
C31 N30 N29 110.3(7)
C31 N30 B14 129.1(7)
N29 N30 B14 120.5(7)
N30 C31 C32 107.1(7)
N30 C31 C34 123.4(8)
C32 C31 C34 129.5(8)
C31 C32 C33 106.9(8)
N29 C33 C32 110.1(8)
N29 C33 C35 122.2(8)
C32 C33 C35 127.7(8)
C42 Pt2 C43 86.5(4)
C42 Pt2 C41 88.7(4)
C43 Pt2 C41 88.7(4)
C42 Pt2 N55 177.5(3)
C43 Pt2 N55 95.9(3)
C41 Pt2 N55 91.5(3)
C42 Pt2 N62 93.2(3)
C43 Pt2 N62 95.4(3)
C41 Pt2 N62 175.6(3)
N55 Pt2 N62 86.4(3)
C42 Pt2 N69 91.9(3)
C43 Pt2 N69 178.4(3)
C41 Pt2 N69 91.1(3)
N55 Pt2 N69 85.6(3)
N62 Pt2 N69 84.9(3)
N45 C43 C44 123.4(8)
N45 C43 Pt2 121.8(6)
C44 C43 Pt2 114.8(6)
C43 N45 C46 123.9(7)
C51 C46 C47 119.4(9)
C51 C46 N45 119.6(7)
C47 C46 N45 120.7(9)
C48 C47 C46 119.2(10)
C48 C47 C52 121.7(9)
C46 C47 C52 119.0(9)
C47 C48 C49 122.2(9)
C50 C49 C48 118.8(10)
C49 C50 C51 121.6(10)
C50 C51 C46 118.6(8)
C50 C51 C53 119.7(9)
C46 C51 C53 121.6(8)
N63 B54 N70 109.8(7)
N63 B54 N56 111.1(8)
N70 B54 N56 107.0(7)
C59 N55 N56 105.1(7)
C59 N55 Pt2 136.4(6)
N56 N55 Pt2 117.0(5)
C57 N56 N55 110.9(7)
C57 N56 B54 129.1(8)
N55 N56 B54 120.0(6)
N56 C57 C58 107.2(8)
N56 C57 C60 123.8(8)
C58 C57 C60 129.0(8)
C57 C58 C59 106.7(8)
N55 C59 C58 110.1(8)
N55 C59 C61 121.7(9)
C58 C59 C61 128.1(8)
C66 N62 N63 105.5(7)
C66 N62 Pt2 138.3(7)
N63 N62 Pt2 116.0(5)
C64 N63 N62 109.7(8)
C64 N63 B54 128.7(8)
N62 N63 B54 121.1(7)
C65 C64 N63 107.0(9)
C65 C64 C67 130.6(9)
N63 C64 C67 122.4(9)
C64 C65 C66 107.7(8)
N62 C66 C65 110.0(9)
N62 C66 C68 122.7(9)
C65 C66 C68 127.3(9)
C73 N69 N70 107.2(7)
C73 N69 Pt2 135.5(6)
N70 N69 Pt2 117.2(5)
C71 N70 N69 110.4(7)
C71 N70 B54 129.3(7)
N69 N70 B54 120.2(7)
N70 C71 C72 107.7(8)
N70 C71 C74 123.7(8)
C72 C71 C74 128.6(9)
C71 C72 C73 105.3(8)
N69 C73 C72 109.4(7)
N69 C73 C75 125.5(8)
C72 C73 C75 125.1(8)

loop_
_geom_bond_atom_site_label_1
_geom_bond_atom_site_label_2
_geom_bond_distance
Pt1 C3 2.030(8)
Pt1 C1 2.049(8)
Pt1 C2 2.060(7)
Pt1 N22 2.179(6)
Pt1 N29 2.186(7)
Pt1 N15 2.203(6)
C3 N5 1.279(10)
C3 C4 1.519(12)
N5 C6 1.403(11)
C6 C7 1.381(11)
C6 C11 1.397(13)
C7 C8 1.392(13)
C7 C12 1.539(13)
C8 C9 1.360(14)
C9 C10 1.390(13)
C10 C11 1.379(12)
C11 C13 1.518(12)
B14 N30 1.539(13)
B14 N16 1.542(11)
B14 N23 1.552(12)
N15 C19 1.326(10)
N15 N16 1.380(9)
N16 C17 1.355(10)
C17 C18 1.359(12)
C17 C20 1.479(11)
C18 C19 1.385(11)
C19 C21 1.491(11)
N22 C26 1.324(11)
N22 N23 1.384(9)
N23 C24 1.345(11)
C24 C25 1.375(12)
C24 C27 1.483(12)
C25 C26 1.385(12)
C26 C28 1.515(12)
N29 C33 1.341(11)
N29 N30 1.398(9)
N30 C31 1.353(11)
C31 C32 1.377(13)
C31 C34 1.489(11)
C32 C33 1.396(12)
C33 C35 1.503(11)
Pt2 C42 2.032(8)
Pt2 C43 2.040(8)
Pt2 C41 2.042(8)
Pt2 N55 2.173(7)
Pt2 N62 2.174(7)
Pt2 N69 2.207(7)
C43 N45 1.238(11)
C43 C44 1.535(11)
N45 C46 1.417(12)
C46 C51 1.413(13)
C46 C47 1.415(12)
C47 C48 1.364(15)
C47 C52 1.506(14)
C48 C49 1.388(15)
C49 C50 1.372(13)
C50 C51 1.398(13)
C51 C53 1.524(11)
B54 N63 1.516(12)
B54 N70 1.543(11)
B54 N56 1.552(11)
N55 C59 1.354(10)
N55 N56 1.370(10)
N56 C57 1.356(10)
C57 C58 1.363(12)
C57 C60 1.481(13)
C58 C59 1.387(14)
C59 C61 1.501(13)
N62 C66 1.348(11)
N62 N63 1.393(10)
N63 C64 1.370(11)
C64 C65 1.359(14)
C64 C67 1.505(13)
C65 C66 1.386(12)
C66 C68 1.470(14)
N69 C73 1.328(11)
N69 N70 1.359(10)
N70 C71 1.339(12)
C71 C72 1.385(12)
C71 C74 1.481(12)
C72 C73 1.407(12)
C73 C75 1.507(11)

loop_
_geom_torsion_atom_site_label_1
_geom_torsion_atom_site_label_2
_geom_torsion_atom_site_label_3
_geom_torsion_atom_site_label_4
_geom_torsion
C1 Pt1 C3 N5 -43.2(7)
C2 Pt1 C3 N5 46.1(7)
N22 Pt1 C3 N5 -8(5)
N29 Pt1 C3 N5 -134.9(7)
N15 Pt1 C3 N5 138.4(7)
C1 Pt1 C3 C4 138.4(7)
C2 Pt1 C3 C4 -132.3(6)
N22 Pt1 C3 C4 174(5)
N29 Pt1 C3 C4 46.7(6)
N15 Pt1 C3 C4 -40.0(7)
C4 C3 N5 C6 -0.4(14)
Pt1 C3 N5 C6 -178.8(6)
C3 N5 C6 C7 93.8(11)
C3 N5 C6 C11 -93.8(10)
C11 C6 C7 C8 1.1(13)
N5 C6 C7 C8 173.6(8)
C11 C6 C7 C12 -178.9(8)
N5 C6 C7 C12 -6.4(13)
C6 C7 C8 C9 -0.5(14)
C12 C7 C8 C9 179.5(9)
C7 C8 C9 C10 -0.8(14)
C8 C9 C10 C11 1.6(14)
C9 C10 C11 C6 -1.0(13)
C9 C10 C11 C13 -178.9(8)
C7 C6 C11 C10 -0.3(13)
N5 C6 C11 C10 -172.8(8)
C7 C6 C11 C13 177.6(8)
N5 C6 C11 C13 5.1(13)
C3 Pt1 N15 C19 -46.2(9)
C1 Pt1 N15 C19 154(4)
C2 Pt1 N15 C19 42.1(9)
N22 Pt1 N15 C19 131.9(9)
N29 Pt1 N15 C19 -141.3(9)
C3 Pt1 N15 N16 142.0(6)
C1 Pt1 N15 N16 -18(4)
C2 Pt1 N15 N16 -129.7(6)
N22 Pt1 N15 N16 -39.9(6)
N29 Pt1 N15 N16 46.9(6)
C19 N15 N16 C17 1.0(10)
Pt1 N15 N16 C17 175.3(6)
C19 N15 N16 B14 179.2(8)
Pt1 N15 N16 B14 -6.4(10)
N30 B14 N16 C17 122.0(9)
N23 B14 N16 C17 -117.9(9)
N30 B14 N16 N15 -55.9(10)
N23 B14 N16 N15 64.2(10)
N15 N16 C17 C18 -1.2(10)
B14 N16 C17 C18 -179.3(9)
N15 N16 C17 C20 179.4(8)
B14 N16 C17 C20 1.3(15)
N16 C17 C18 C19 0.9(10)
C20 C17 C18 C19 -179.8(9)
N16 N15 C19 C18 -0.4(10)
Pt1 N15 C19 C18 -172.7(7)
N16 N15 C19 C21 178.0(9)
Pt1 N15 C19 C21 5.6(15)
C17 C18 C19 N15 -0.3(11)
C17 C18 C19 C21 -178.6(10)
C3 Pt1 N22 C26 6(5)
C1 Pt1 N22 C26 41.1(8)
C2 Pt1 N22 C26 -48.1(8)
N29 Pt1 N22 C26 133.0(8)
N15 Pt1 N22 C26 -140.7(8)
C3 Pt1 N22 N23 -167(5)
C1 Pt1 N22 N23 -131.9(5)
C2 Pt1 N22 N23 138.8(5)
N29 Pt1 N22 N23 -40.0(5)
N15 Pt1 N22 N23 46.3(5)
C26 N22 N23 C24 -2.3(9)
Pt1 N22 N23 C24 172.8(5)
C26 N22 N23 B14 179.1(7)
Pt1 N22 N23 B14 -5.7(9)
N30 B14 N23 C24 -114.3(9)
N16 B14 N23 C24 125.4(8)
N30 B14 N23 N22 63.9(9)
N16 B14 N23 N22 -56.3(10)
N22 N23 C24 C25 3.0(9)
B14 N23 C24 C25 -178.6(8)
N22 N23 C24 C27 -179.9(7)
B14 N23 C24 C27 -1.5(13)
N23 C24 C25 C26 -2.5(9)
C27 C24 C25 C26 -179.5(8)
N23 N22 C26 C25 0.7(9)
Pt1 N22 C26 C25 -172.9(6)
N23 N22 C26 C28 179.4(7)
Pt1 N22 C26 C28 5.8(13)
C24 C25 C26 N22 1.2(9)
C24 C25 C26 C28 -177.5(8)
C3 Pt1 N29 C33 42.0(9)
C1 Pt1 N29 C33 -46.3(9)
C2 Pt1 N29 C33 -154(4)
N22 Pt1 N29 C33 -135.3(9)
N15 Pt1 N29 C33 138.1(9)
C3 Pt1 N29 N30 -137.2(6)
C1 Pt1 N29 N30 134.5(6)
C2 Pt1 N29 N30 27(5)
N22 Pt1 N29 N30 45.5(5)
N15 Pt1 N29 N30 -41.1(5)
C33 N29 N30 C31 0.6(9)
Pt1 N29 N30 C31 -180.0(5)
C33 N29 N30 B14 175.9(7)
Pt1 N29 N30 B14 -4.7(9)
N16 B14 N30 C31 -122.8(9)
N23 B14 N30 C31 117.4(9)
N16 B14 N30 N29 62.9(10)
N23 B14 N30 N29 -56.9(9)
N29 N30 C31 C32 -0.7(9)
B14 N30 C31 C32 -175.4(8)
N29 N30 C31 C34 179.9(7)
B14 N30 C31 C34 5.1(13)
N30 C31 C32 C33 0.5(9)
C34 C31 C32 C33 179.9(8)
N30 N29 C33 C32 -0.3(9)
Pt1 N29 C33 C32 -179.5(6)
N30 N29 C33 C35 -180.0(7)
Pt1 N29 C33 C35 0.8(14)
C31 C32 C33 N29 -0.2(10)
C31 C32 C33 C35 179.5(8)
C42 Pt2 C43 N45 45.2(7)
C41 Pt2 C43 N45 -43.6(7)
N55 Pt2 C43 N45 -135.0(7)
N62 Pt2 C43 N45 138.1(7)
N69 Pt2 C43 N45 39(12)
C42 Pt2 C43 C44 -136.0(6)
C41 Pt2 C43 C44 135.2(6)
N55 Pt2 C43 C44 43.8(6)
N62 Pt2 C43 C44 -43.1(6)
N69 Pt2 C43 C44 -142(11)
C44 C43 N45 C46 1.9(13)
Pt2 C43 N45 C46 -179.4(6)
C43 N45 C46 C51 89.1(11)
C43 N45 C46 C47 -97.0(11)
C51 C46 C47 C48 -1.9(13)
N45 C46 C47 C48 -175.9(8)
C51 C46 C47 C52 174.6(8)
N45 C46 C47 C52 0.7(13)
C46 C47 C48 C49 -0.2(15)
C52 C47 C48 C49 -176.7(10)
C47 C48 C49 C50 3.1(16)
C48 C49 C50 C51 -3.8(15)
C49 C50 C51 C46 1.7(14)
C49 C50 C51 C53 178.1(9)
C47 C46 C51 C50 1.2(13)
N45 C46 C51 C50 175.2(8)
C47 C46 C51 C53 -175.1(8)
N45 C46 C51 C53 -1.1(13)
C42 Pt2 N55 C59 -132(7)
C43 Pt2 N55 C59 51.9(9)
C41 Pt2 N55 C59 -36.9(9)
N62 Pt2 N55 C59 146.9(9)
N69 Pt2 N55 C59 -128.0(9)
C42 Pt2 N55 N56 31(8)
C43 Pt2 N55 N56 -144.7(6)
C41 Pt2 N55 N56 126.4(6)
N62 Pt2 N55 N56 -49.7(6)
N69 Pt2 N55 N56 35.4(6)
C59 N55 N56 C57 1.5(9)
Pt2 N55 N56 C57 -166.7(5)
C59 N55 N56 B54 -178.2(8)
Pt2 N55 N56 B54 13.6(10)
N63 B54 N56 C57 -130.1(9)
N70 B54 N56 C57 110.0(9)
N63 B54 N56 N55 49.6(10)
N70 B54 N56 N55 -70.3(10)
N55 N56 C57 C58 -0.7(10)
B54 N56 C57 C58 179.1(8)
N55 N56 C57 C60 178.5(8)
B54 N56 C57 C60 -1.8(14)
N56 C57 C58 C59 -0.5(10)
C60 C57 C58 C59 -179.5(9)
N56 N55 C59 C58 -1.8(10)
Pt2 N55 C59 C58 162.9(6)
N56 N55 C59 C61 174.3(8)
Pt2 N55 C59 C61 -21.0(14)
C57 C58 C59 N55 1.5(10)
C57 C58 C59 C61 -174.3(9)
C42 Pt2 N62 C66 44.7(9)
C43 Pt2 N62 C66 -42.1(9)
C41 Pt2 N62 C66 160(3)
N55 Pt2 N62 C66 -137.8(9)
N69 Pt2 N62 C66 136.3(9)
C42 Pt2 N62 N63 -140.2(6)
C43 Pt2 N62 N63 133.0(6)
C41 Pt2 N62 N63 -25(4)
N55 Pt2 N62 N63 37.4(5)
N69 Pt2 N62 N63 -48.6(5)
C66 N62 N63 C64 -0.1(9)
Pt2 N62 N63 C64 -176.8(5)
C66 N62 N63 B54 -173.4(7)
Pt2 N62 N63 B54 10.0(9)
N70 B54 N63 C64 -118.1(9)
N56 B54 N63 C64 123.6(8)
N70 B54 N63 N62 53.7(10)
N56 B54 N63 N62 -64.5(9)
N62 N63 C64 C65 1.1(9)
B54 N63 C64 C65 173.7(8)
N62 N63 C64 C67 -177.0(8)
B54 N63 C64 C67 -4.4(13)
N63 C64 C65 C66 -1.6(10)
C67 C64 C65 C66 176.3(9)
N63 N62 C66 C65 -0.9(10)
Pt2 N62 C66 C65 174.5(6)
N63 N62 C66 C68 177.4(9)
Pt2 N62 C66 C68 -7.1(15)
C64 C65 C66 N62 1.6(10)
C64 C65 C66 C68 -176.6(10)
C42 Pt2 N69 C73 -43.0(9)
C43 Pt2 N69 C73 -37(12)
C41 Pt2 N69 C73 45.8(8)
N55 Pt2 N69 C73 137.2(8)
N62 Pt2 N69 C73 -136.0(8)
C42 Pt2 N69 N70 133.4(6)
C43 Pt2 N69 N70 139(11)
C41 Pt2 N69 N70 -137.9(6)
N55 Pt2 N69 N70 -46.4(6)
N62 Pt2 N69 N70 40.4(6)
C73 N69 N70 C71 -0.2(9)
Pt2 N69 N70 C71 -177.5(5)
C73 N69 N70 B54 -176.1(7)
Pt2 N69 N70 B54 6.6(10)
N63 B54 N70 C71 121.0(9)
N56 B54 N70 C71 -118.3(9)
N63 B54 N70 N69 -64.0(10)
N56 B54 N70 N69 56.8(10)
N69 N70 C71 C72 -0.4(10)
B54 N70 C71 C72 175.0(8)
N69 N70 C71 C74 -179.5(8)
B54 N70 C71 C74 -4.0(14)
N70 C71 C72 C73 0.8(9)
C74 C71 C72 C73 179.8(8)
N70 N69 C73 C72 0.7(9)
Pt2 N69 C73 C72 177.3(6)
N70 N69 C73 C75 -179.5(8)
Pt2 N69 C73 C75 -2.9(14)
C71 C72 C73 N69 -1.0(10)
C71 C72 C73 C75 179.3(8)
